data_7045156
loop_
_publ_author_name
'Kla\&s, Michaela'
'Krahmer, Jan'
'N\"ather, Christian'
'Tuczek, Felix'

_publ_section_title
;
 Design, synthesis, and evaluation of nickel dipyridylmethane complexes
 for Coordination-Induced Spin State Switching (CISSS).
;
_journal_issue 4
_journal_name_full 'Dalton transactions (Cambridge, England : 2003)'
_journal_page_first 1261
_journal_page_last 1275
_journal_paper_doi 10.1039/c7dt03952b
_journal_volume 47
_journal_year 2018
_chemical_formula_sum 'C42 H60 N4 Ni2 O16'
_chemical_formula_weight 994.36
_space_group_crystal_system triclinic
_space_group_IT_number 2
_space_group_name_Hall '-P 1'
_space_group_name_H-M_alt 'P -1'
_symmetry_space_group_name_Hall '-P 1'
_symmetry_space_group_name_H-M 'P -1'
_atom_sites_solution_hydrogens mixed
_audit_creation_method SHELXL-2014
_audit_update_record
;
2017-08-30 deposited with the CCDC.
2017-12-22 downloaded from the CCDC.
;
_cell_angle_alpha 92.609(7)
_cell_angle_beta 100.302(6)
_cell_angle_gamma 116.725(6)
_cell_formula_units_Z 2
_cell_length_a 13.5292(9)
_cell_length_b 13.8175(11)
_cell_length_c 14.1756(11)
_cell_measurement_reflns_used 17517
_cell_measurement_temperature 170(2)
_cell_measurement_theta_max 26.004
_cell_measurement_theta_min 1.475
_cell_volume 2304.7(3)
_computing_cell_refinement 'X-Area (STOE, 2008)'
_computing_data_collection 'X-Area (STOE, 2008)'
_computing_data_reduction 'X-Area (STOE, 2008)'
_computing_structure_refinement 'SHELXL-2014 (Sheldrick, 2015)'
_computing_structure_solution 'SHELXT (Sheldrick, 2015)'
_diffrn_ambient_temperature 170(2)
_diffrn_measured_fraction_theta_full 0.977
_diffrn_measured_fraction_theta_max 0.976
_diffrn_measurement_device_type 'STOE IPDS-2'
_diffrn_measurement_method 'Omega scans'
_diffrn_radiation_type MoK\a
_diffrn_radiation_wavelength 0.71073
_diffrn_reflns_av_R_equivalents 0.0347
_diffrn_reflns_av_unetI/netI 0.0471
_diffrn_reflns_Laue_measured_fraction_full 0.977
_diffrn_reflns_Laue_measured_fraction_max 0.976
_diffrn_reflns_limit_h_max 16
_diffrn_reflns_limit_h_min -16
_diffrn_reflns_limit_k_max 17
_diffrn_reflns_limit_k_min -14
_diffrn_reflns_limit_l_max 17
_diffrn_reflns_limit_l_min -17
_diffrn_reflns_number 17517
_diffrn_reflns_point_group_measured_fraction_full 0.977
_diffrn_reflns_point_group_measured_fraction_max 0.976
_diffrn_reflns_theta_full 25.242
_diffrn_reflns_theta_max 26.004
_diffrn_reflns_theta_min 1.475
_exptl_absorpt_coefficient_mu 0.890
_exptl_absorpt_correction_T_max 0.9093
_exptl_absorpt_correction_T_min 0.8064
_exptl_absorpt_correction_type numerical
_exptl_absorpt_process_details 'X-Red and X-Shape (STOE)'
_exptl_crystal_colour 'light blue'
_exptl_crystal_density_diffrn 1.433
_exptl_crystal_description block
_exptl_crystal_F_000 1048
_exptl_crystal_size_max 0.14
_exptl_crystal_size_mid 0.11
_exptl_crystal_size_min 0.07
_refine_diff_density_max 0.346
_refine_diff_density_min -0.501
_refine_diff_density_rms 0.055
_refine_ls_extinction_method none
_refine_ls_goodness_of_fit_ref 1.039
_refine_ls_hydrogen_treatment constr
_refine_ls_matrix_type full
_refine_ls_number_parameters 612
_refine_ls_number_reflns 8835
_refine_ls_number_restraints 0
_refine_ls_restrained_S_all 1.039
_refine_ls_R_factor_all 0.0769
_refine_ls_R_factor_gt 0.0500
_refine_ls_shift/su_max 0.001
_refine_ls_shift/su_mean 0.000
_refine_ls_structure_factor_coef Fsqd
_refine_ls_weighting_details 'w=1/[\s^2^(Fo^2^)+(0.0584P)^2^+0.6521P] where P=(Fo^2^+2Fc^2^)/3'
_refine_ls_weighting_scheme calc
_refine_ls_wR_factor_gt 0.1092
_refine_ls_wR_factor_ref 0.1201
_reflns_Friedel_coverage 0.000
_reflns_number_gt 6489
_reflns_number_total 8835
_reflns_threshold_expression 'I > 2\s(I)'
_cod_data_source_file c7dt03952b2.cif
_cod_data_source_block felix129
_cod_depositor_comments 'Adding full bibliography for 7045155--7045157.cif.'
_cod_database_code 7045156
_shelx_space_group_comment
;
The symmetry employed for this shelxl refinement is uniquely defined
by the following loop, which should always be used as a source of
symmetry information in preference to the above space-group names.
They are only intended as comments.
;
_shelxl_version_number 2014-3

loop_
_space_group_symop_operation_xyz
'x, y, z'
'-x, -y, -z'

loop_
_atom_site_label
_atom_site_type_symbol
_atom_site_fract_x
_atom_site_fract_y
_atom_site_fract_z
_atom_site_U_iso_or_equiv
_atom_site_adp_type
_atom_site_occupancy
_atom_site_site_symmetry_order
_atom_site_calc_flag
_atom_site_refinement_flags_posn
_atom_site_refinement_flags_adp
_atom_site_refinement_flags_occupancy
_atom_site_disorder_assembly
_atom_site_disorder_group
Ni1 Ni 0.42525(4) 0.71923(4) 0.77541(3) 0.04142(12) Uani 1 1 d . . . . .
N1 N 0.4880(3) 0.8823(2) 0.81902(19) 0.0438(6) Uani 1 1 d . . . . .
C1 C 0.4034(3) 0.9063(3) 0.8299(2) 0.0465(8) Uani 1 1 d . . . . .
C2 C 0.4258(4) 1.0090(3) 0.8686(3) 0.0545(9) Uani 1 1 d . . . . .
H2 H 0.3655 1.0247 0.8749 0.065 Uiso 1 1 calc R U . . .
C3 C 0.5377(4) 1.0893(3) 0.8982(3) 0.0598(10) Uani 1 1 d . . . . .
H3 H 0.5556 1.1605 0.9264 0.072 Uiso 1 1 calc R U . . .
C4 C 0.6226(4) 1.0640(3) 0.8860(3) 0.0557(9) Uani 1 1 d . . . . .
H4 H 0.6998 1.1184 0.9053 0.067 Uiso 1 1 calc R U . . .
C5 C 0.5961(3) 0.9592(3) 0.8458(2) 0.0455(8) Uani 1 1 d . . . . .
C6 C 0.6903(3) 0.9387(3) 0.8177(3) 0.0487(8) Uani 1 1 d . . . . .
C7 C 0.6839(3) 0.8254(3) 0.8201(2) 0.0433(7) Uani 1 1 d . . . . .
C8 C 0.7841(3) 0.8174(3) 0.8341(3) 0.0491(8) Uani 1 1 d . . . . .
H8 H 0.8551 0.8820 0.8495 0.059 Uiso 1 1 calc R U . . .
C9 C 0.7808(3) 0.7160(3) 0.8258(2) 0.0486(8) Uani 1 1 d . . . . .
H9 H 0.8492 0.7102 0.8362 0.058 Uiso 1 1 calc R U . . .
C10 C 0.6775(3) 0.6235(3) 0.8023(2) 0.0440(8) Uani 1 1 d . . . . .
H10 H 0.6732 0.5529 0.7970 0.053 Uiso 1 1 calc R U . . .
C11 C 0.5799(3) 0.6351(3) 0.7863(2) 0.0413(7) Uani 1 1 d . . . . .
N2 N 0.5832(2) 0.7345(2) 0.79585(19) 0.0419(6) Uani 1 1 d . . . . .
C12 C 0.2849(3) 0.8136(3) 0.7949(3) 0.0494(8) Uani 1 1 d . . . . .
O1 O 0.2035(2) 0.8338(2) 0.7970(2) 0.0645(7) Uani 1 1 d . . . . .
O2 O 0.2748(2) 0.7215(2) 0.76675(17) 0.0480(6) Uani 1 1 d . . . . .
C13 C 0.4626(3) 0.5389(3) 0.7532(2) 0.0424(7) Uani 1 1 d . . . . .
O3 O 0.3786(2) 0.55787(19) 0.74007(16) 0.0441(5) Uani 1 1 d . . . . .
O4 O 0.4602(2) 0.44778(18) 0.74145(17) 0.0464(5) Uani 1 1 d . . . . .
C14 C 0.6970(4) 0.9660(3) 0.7136(3) 0.0567(9) Uani 1 1 d . . . . .
H14A H 0.7053 1.0399 0.7102 0.085 Uiso 1 1 calc R U . . .
H14B H 0.6275 0.9130 0.6680 0.085 Uiso 1 1 calc R U . . .
H14C H 0.7626 0.9625 0.6967 0.085 Uiso 1 1 calc R U . . .
O5 O 0.7978(2) 1.0187(2) 0.87482(19) 0.0567(6) Uani 1 1 d . . . . .
C15 C 0.8145(4) 1.0092(4) 0.9772(3) 0.0626(10) Uani 1 1 d . . . . .
H15A H 0.7511 0.9423 0.9881 0.094 Uiso 1 1 calc R U . . .
H15B H 0.8179 1.0729 1.0138 0.094 Uiso 1 1 calc R U . . .
H15C H 0.8857 1.0058 0.9989 0.094 Uiso 1 1 calc R U . . .
O6 O 0.4202(2) 0.7319(2) 0.62841(17) 0.0582(7) Uani 1 1 d . . . . .
H6 H 0.4581 0.7080 0.6032 0.087 Uiso 1 1 d R U . . .
C16 C 0.3832(4) 0.7921(4) 0.5664(3) 0.0633(11) Uani 1 1 d . . . . .
H16A H 0.4251 0.8079 0.5137 0.076 Uiso 1 1 calc R U . . .
H16B H 0.4024 0.8629 0.6036 0.076 Uiso 1 1 calc R U . . .
C17 C 0.2601(4) 0.7350(4) 0.5228(3) 0.0797(13) Uani 1 1 d . . . . .
H17A H 0.2397 0.6635 0.4878 0.119 Uiso 1 1 calc R U . . .
H17B H 0.2412 0.7790 0.4776 0.119 Uiso 1 1 calc R U . . .
H17C H 0.2178 0.7249 0.5740 0.119 Uiso 1 1 calc R U . . .
O7 O 0.4216(2) 0.69253(19) 0.92231(16) 0.0479(6) Uani 1 1 d . . . . .
H7 H 0.4866 0.7212 0.9591 0.072 Uiso 1 1 d R U . . .
C18 C 0.3546(4) 0.5869(4) 0.9474(3) 0.0685(12) Uani 1 1 d . . . . .
H18A H 0.2798 0.5526 0.9011 0.082 Uiso 0.6 1 calc R U P A 1
H18B H 0.3919 0.5410 0.9379 0.082 Uiso 0.6 1 calc R U P A 1
H18C H 0.3111 0.5959 0.9933 0.082 Uiso 0.4 1 calc R U P B 2
H18D H 0.2987 0.5404 0.8879 0.082 Uiso 0.4 1 calc R U P B 2
C19 C 0.3353(7) 0.5836(7) 1.0434(5) 0.071(2) Uani 0.6 1 d . . P C 1
H19A H 0.2887 0.5075 1.0520 0.107 Uiso 0.6 1 calc R U P C 1
H19B H 0.4082 0.6146 1.0904 0.107 Uiso 0.6 1 calc R U P C 1
H19C H 0.2957 0.6263 1.0535 0.107 Uiso 0.6 1 calc R U P C 1
C19' C 0.4113(11) 0.5281(9) 0.9892(7) 0.073(3) Uani 0.4 1 d . . P C 2
H19D H 0.3553 0.4578 1.0026 0.109 Uiso 0.4 1 calc R U P C 2
H19E H 0.4525 0.5153 0.9440 0.109 Uiso 0.4 1 calc R U P C 2
H19F H 0.4650 0.5711 1.0498 0.109 Uiso 0.4 1 calc R U P C 2
Ni2 Ni 0.33713(4) 0.29320(3) 0.67883(3) 0.04061(12) Uani 1 1 d . . . . .
N21 N 0.2631(2) 0.3446(2) 0.56984(19) 0.0429(6) Uani 1 1 d . . . . .
C21 C 0.3259(3) 0.3757(3) 0.5019(2) 0.0439(7) Uani 1 1 d . . . . .
C22 C 0.3014(3) 0.4276(3) 0.4273(2) 0.0517(9) Uani 1 1 d . . . . .
H22 H 0.3483 0.4512 0.3818 0.062 Uiso 1 1 calc R U . . .
C23 C 0.2073(4) 0.4444(3) 0.4201(3) 0.0570(10) Uani 1 1 d . . . . .
H23 H 0.1883 0.4798 0.3694 0.068 Uiso 1 1 calc R U . . .
C24 C 0.1408(3) 0.4089(3) 0.4878(2) 0.0517(9) Uani 1 1 d . . . . .
H24 H 0.0739 0.4169 0.4819 0.062 Uiso 1 1 calc R U . . .
C25 C 0.1722(3) 0.3614(3) 0.5643(2) 0.0442(8) Uani 1 1 d . . . . .
C26 C 0.0903(3) 0.3149(3) 0.6329(2) 0.0457(8) Uani 1 1 d . . . . .
C27 C 0.1357(3) 0.3036(3) 0.7376(2) 0.0451(8) Uani 1 1 d . . . . .
C28 C 0.0715(4) 0.2995(3) 0.8058(3) 0.0580(10) Uani 1 1 d . . . . .
H28 H 0.0085 0.3137 0.7895 0.070 Uiso 1 1 calc R U . . .
C29 C 0.0996(4) 0.2750(4) 0.8964(3) 0.0655(11) Uani 1 1 d . . . . .
H29 H 0.0562 0.2716 0.9430 0.079 Uiso 1 1 calc R U . . .
C30 C 0.1922(4) 0.2553(4) 0.9187(3) 0.0599(10) Uani 1 1 d . . . . .
H30 H 0.2136 0.2387 0.9810 0.072 Uiso 1 1 calc R U . . .
C31 C 0.2526(3) 0.2600(3) 0.8492(2) 0.0477(8) Uani 1 1 d . . . . .
N22 N 0.2249(2) 0.2843(2) 0.75999(19) 0.0435(6) Uani 1 1 d . . . . .
C32 C 0.4213(3) 0.3462(3) 0.5113(3) 0.0473(8) Uani 1 1 d . . . . .
O21 O 0.4734(2) 0.3634(2) 0.44438(18) 0.0576(7) Uani 1 1 d . . . . .
O22 O 0.4403(2) 0.30422(19) 0.58580(17) 0.0465(5) Uani 1 1 d . . . . .
C33 C 0.3529(3) 0.2369(3) 0.8666(3) 0.0469(8) Uani 1 1 d . . . . .
O23 O 0.4008(2) 0.24125(19) 0.79661(17) 0.0466(5) Uani 1 1 d . . . . .
O24 O 0.3807(2) 0.2155(2) 0.94890(17) 0.0553(6) Uani 1 1 d . . . . .
C34 C -0.0005(3) 0.2002(3) 0.5843(3) 0.0546(9) Uani 1 1 d . . . . .
H34A H -0.0586 0.1708 0.6224 0.082 Uiso 1 1 calc R U . . .
H34B H 0.0347 0.1522 0.5804 0.082 Uiso 1 1 calc R U . . .
H34C H -0.0356 0.2043 0.5188 0.082 Uiso 1 1 calc R U . . .
O25 O 0.0294(2) 0.3759(2) 0.63559(18) 0.0516(6) Uani 1 1 d . . . . .
O26 O 0.2253(2) 0.12695(19) 0.61894(17) 0.0498(6) Uani 1 1 d . . . . .
H26 H 0.2163 0.0911 0.6658 0.075 Uiso 1 1 d R U . . .
C35 C 0.0994(4) 0.4889(3) 0.6784(3) 0.0567(9) Uani 1 1 d . . . . .
H35A H 0.1325 0.4925 0.7467 0.085 Uiso 1 1 calc R U . . .
H35B H 0.0529 0.5268 0.6738 0.085 Uiso 1 1 calc R U . . .
H35C H 0.1603 0.5241 0.6439 0.085 Uiso 1 1 calc R U . . .
C36 C 0.2450(4) 0.0699(3) 0.5436(3) 0.0617(10) Uani 1 1 d . . . . .
H36A H 0.2662 0.1167 0.4923 0.074 Uiso 1 1 calc R U . . .
H36B H 0.1738 0.0026 0.5144 0.074 Uiso 1 1 calc R U . . .
C37 C 0.3362(5) 0.0395(4) 0.5790(4) 0.0826(14) Uani 1 1 d . . . . .
H37A H 0.4064 0.1055 0.6097 0.124 Uiso 1 1 calc R U . . .
H37B H 0.3491 0.0042 0.5243 0.124 Uiso 1 1 calc R U . . .
H37C H 0.3132 -0.0112 0.6264 0.124 Uiso 1 1 calc R U . . .
O41 O 0.1622(2) 1.0036(2) 0.7594(2) 0.0575(6) Uani 1 1 d . . . . .
H41 H 0.1820 0.9542 0.7654 0.086 Uiso 1 1 calc R U . . .
C41 C 0.0436(3) 0.9587(4) 0.7563(3) 0.0566(9) Uani 1 1 d . . . . .
H41A H 0.0244 1.0192 0.7649 0.068 Uiso 1 1 calc R U . . .
H41B H 0.0261 0.9162 0.8108 0.068 Uiso 1 1 calc R U . . .
C42 C -0.0281(4) 0.8862(4) 0.6635(3) 0.0748(13) Uani 1 1 d . . . . .
H42A H -0.1085 0.8575 0.6649 0.112 Uiso 1 1 calc R U . . .
H42B H -0.0124 0.9282 0.6093 0.112 Uiso 1 1 calc R U . . .
H42C H -0.0107 0.8251 0.6552 0.112 Uiso 1 1 calc R U . . .
O51 O 0.6631(4) 0.3715(4) 0.6947(4) 0.0882(16) Uani 0.7 1 d . . P D 1
H51 H 0.5965 0.3564 0.6671 0.132 Uiso 0.7 1 calc R U P D 1
C51 C 0.6646(16) 0.2828(18) 0.7237(16) 0.064(4) Uani 0.7 1 d . . P D 1
H51A H 0.6279 0.2220 0.6691 0.076 Uiso 0.7 1 calc R U P D 1
H51B H 0.6224 0.2603 0.7758 0.076 Uiso 0.7 1 calc R U P D 1
O51' O 0.6502(10) 0.3531(10) 0.8083(8) 0.082(3) Uiso 0.3 1 d . . P D 2
H51' H 0.5847 0.3162 0.8177 0.123 Uiso 0.3 1 d R U P D 2
C51' C 0.668(5) 0.286(5) 0.739(4) 0.085(19) Uiso 0.3 1 d . . P D 2
H51C H 0.6476 0.3019 0.6727 0.102 Uiso 0.3 1 calc R U P D 2
H51D H 0.6176 0.2077 0.7407 0.102 Uiso 0.3 1 calc R U P D 2
C52 C 0.7859(4) 0.3079(4) 0.7606(4) 0.0740(12) Uani 1 1 d . . . . .
H52A H 0.7885 0.2427 0.7825 0.111 Uiso 0.7 1 calc R U P D 1
H52B H 0.8269 0.3296 0.7086 0.111 Uiso 0.7 1 calc R U P D 1
H52C H 0.8214 0.3678 0.8149 0.111 Uiso 0.7 1 calc R U P D 1
H52D H 0.7969 0.2620 0.7131 0.111 Uiso 0.3 1 calc R U P D 2
H52E H 0.8350 0.3852 0.7578 0.111 Uiso 0.3 1 calc R U P D 2
H52F H 0.8051 0.2912 0.8257 0.111 Uiso 0.3 1 calc R U P D 2
O61 O 0.0278(4) 0.7273(4) 0.8897(4) 0.0846(14) Uani 0.75 1 d . . P E 1
H61 H 0.0776 0.7599 0.8584 0.127 Uiso 0.75 1 calc R U P E 1
O61' O -0.0031(12) 0.6650(12) 0.8054(10) 0.079(3) Uiso 0.25 1 d . . P E 2
H61' H 0.0575 0.7240 0.8137 0.118 Uiso 0.25 1 calc R U P E 2
C61 C -0.0008(5) 0.6150(4) 0.8803(4) 0.0828(14) Uani 1 1 d . . . . .
H61A H -0.0698 0.5753 0.9058 0.099 Uiso 0.75 1 calc R U P E 1
H61B H -0.0201 0.5867 0.8105 0.099 Uiso 0.75 1 calc R U P E 1
H61C H -0.0036 0.5442 0.8595 0.099 Uiso 0.25 1 calc R U P E 2
H61D H -0.0698 0.5987 0.9051 0.099 Uiso 0.25 1 calc R U P E 2
C62 C 0.0835(7) 0.5908(7) 0.9275(6) 0.091(2) Uani 0.75 1 d . . P E 1
H62A H 0.0561 0.5115 0.9170 0.136 Uiso 0.75 1 calc R U P E 1
H62B H 0.1517 0.6276 0.9016 0.136 Uiso 0.75 1 calc R U P E 1
H62C H 0.1019 0.6162 0.9971 0.136 Uiso 0.75 1 calc R U P E 1
C62' C 0.107(2) 0.682(2) 0.9661(17) 0.099(7) Uiso 0.25 1 d . . P E 2
H62D H 0.1028 0.6385 1.0197 0.148 Uiso 0.25 1 calc R U P E 2
H62E H 0.1762 0.6965 0.9430 0.148 Uiso 0.25 1 calc R U P E 2
H62F H 0.1100 0.7510 0.9886 0.148 Uiso 0.25 1 calc R U P E 2

loop_
_atom_site_aniso_label
_atom_site_aniso_U_11
_atom_site_aniso_U_22
_atom_site_aniso_U_33
_atom_site_aniso_U_23
_atom_site_aniso_U_13
_atom_site_aniso_U_12
Ni1 0.0435(3) 0.0387(2) 0.0466(2) 0.00649(18) 0.01232(18) 0.0222(2)
N1 0.0473(17) 0.0422(16) 0.0479(15) 0.0107(12) 0.0168(12) 0.0234(14)
C1 0.057(2) 0.0411(18) 0.0528(19) 0.0135(15) 0.0229(16) 0.0281(17)
C2 0.065(3) 0.047(2) 0.063(2) 0.0083(17) 0.0219(19) 0.033(2)
C3 0.073(3) 0.045(2) 0.067(2) 0.0027(18) 0.022(2) 0.031(2)
C4 0.062(2) 0.041(2) 0.064(2) 0.0056(17) 0.0187(19) 0.0228(18)
C5 0.052(2) 0.0366(17) 0.0507(18) 0.0092(14) 0.0186(16) 0.0207(16)
C6 0.049(2) 0.0394(18) 0.055(2) 0.0052(15) 0.0164(16) 0.0172(16)
C7 0.0439(19) 0.0423(18) 0.0455(17) 0.0078(14) 0.0156(14) 0.0195(16)
C8 0.042(2) 0.049(2) 0.056(2) 0.0077(16) 0.0171(16) 0.0180(17)
C9 0.043(2) 0.053(2) 0.0540(19) 0.0075(16) 0.0133(15) 0.0250(17)
C10 0.048(2) 0.0443(19) 0.0468(17) 0.0080(14) 0.0133(15) 0.0260(17)
C11 0.0421(19) 0.0435(18) 0.0412(16) 0.0068(13) 0.0114(13) 0.0215(15)
N2 0.0461(16) 0.0364(14) 0.0451(14) 0.0065(11) 0.0139(12) 0.0192(13)
C12 0.050(2) 0.051(2) 0.056(2) 0.0137(16) 0.0174(16) 0.0287(18)
O1 0.0560(17) 0.0536(16) 0.102(2) 0.0171(15) 0.0300(15) 0.0356(14)
O2 0.0515(15) 0.0452(14) 0.0552(13) 0.0076(11) 0.0148(11) 0.0282(12)
C13 0.049(2) 0.0419(18) 0.0412(16) 0.0065(14) 0.0118(14) 0.0243(16)
O3 0.0418(13) 0.0416(13) 0.0507(12) 0.0041(10) 0.0096(10) 0.0214(11)
O4 0.0489(14) 0.0376(13) 0.0557(13) 0.0044(10) 0.0104(11) 0.0234(11)
C14 0.065(3) 0.052(2) 0.057(2) 0.0150(17) 0.0232(18) 0.025(2)
O5 0.0515(15) 0.0442(14) 0.0667(16) 0.0044(12) 0.0163(12) 0.0149(12)
C15 0.068(3) 0.057(2) 0.055(2) 0.0006(18) 0.0063(19) 0.027(2)
O6 0.0791(19) 0.0725(18) 0.0497(13) 0.0169(12) 0.0209(13) 0.0549(16)
C16 0.080(3) 0.064(3) 0.059(2) 0.0160(19) 0.011(2) 0.046(2)
C17 0.080(3) 0.085(3) 0.073(3) 0.012(2) 0.007(2) 0.041(3)
O7 0.0485(14) 0.0454(14) 0.0479(12) 0.0072(10) 0.0106(10) 0.0202(11)
C18 0.066(3) 0.062(3) 0.060(2) 0.017(2) 0.016(2) 0.013(2)
C19 0.065(5) 0.073(5) 0.060(4) 0.012(4) 0.014(3) 0.019(4)
C19' 0.109(9) 0.044(5) 0.054(5) 0.021(4) 0.009(6) 0.029(6)
Ni2 0.0407(2) 0.0379(2) 0.0451(2) 0.00522(17) 0.00968(17) 0.02006(19)
N21 0.0409(16) 0.0417(15) 0.0465(14) 0.0024(12) 0.0113(12) 0.0193(13)
C21 0.047(2) 0.0389(18) 0.0462(17) 0.0036(14) 0.0120(14) 0.0197(15)
C22 0.065(2) 0.050(2) 0.0468(18) 0.0093(15) 0.0158(17) 0.0315(19)
C23 0.071(3) 0.059(2) 0.052(2) 0.0149(17) 0.0139(18) 0.039(2)
C24 0.054(2) 0.059(2) 0.0485(19) 0.0053(16) 0.0056(16) 0.0338(19)
C25 0.0450(19) 0.0416(18) 0.0469(17) 0.0030(14) 0.0081(14) 0.0221(16)
C26 0.0422(19) 0.047(2) 0.0510(18) 0.0036(15) 0.0089(15) 0.0248(16)
C27 0.0433(19) 0.0444(19) 0.0497(18) 0.0059(15) 0.0116(15) 0.0220(16)
C28 0.063(3) 0.071(3) 0.060(2) 0.0167(19) 0.0252(19) 0.043(2)
C29 0.080(3) 0.081(3) 0.062(2) 0.020(2) 0.035(2) 0.052(3)
C30 0.077(3) 0.068(3) 0.051(2) 0.0160(18) 0.0229(19) 0.044(2)
C31 0.051(2) 0.046(2) 0.0465(18) 0.0054(15) 0.0086(15) 0.0240(17)
N22 0.0431(16) 0.0408(15) 0.0465(14) 0.0038(12) 0.0083(12) 0.0202(13)
C32 0.050(2) 0.0406(18) 0.055(2) 0.0051(15) 0.0166(16) 0.0220(16)
O21 0.0671(17) 0.0660(17) 0.0591(15) 0.0166(13) 0.0304(13) 0.0411(15)
O22 0.0465(14) 0.0448(13) 0.0542(13) 0.0099(11) 0.0148(11) 0.0248(11)
C33 0.047(2) 0.0351(18) 0.054(2) 0.0039(15) 0.0078(16) 0.0162(16)
O23 0.0470(14) 0.0429(13) 0.0526(13) 0.0072(10) 0.0109(11) 0.0234(11)
O24 0.0572(16) 0.0551(16) 0.0493(13) 0.0145(11) 0.0046(11) 0.0244(13)
C34 0.047(2) 0.049(2) 0.060(2) 0.0028(17) 0.0080(17) 0.0186(18)
O25 0.0468(14) 0.0569(15) 0.0586(14) 0.0040(11) 0.0105(11) 0.0313(13)
O26 0.0536(15) 0.0401(13) 0.0543(13) 0.0051(10) 0.0121(11) 0.0207(12)
C35 0.061(2) 0.053(2) 0.061(2) 0.0003(17) 0.0104(18) 0.033(2)
C36 0.073(3) 0.045(2) 0.057(2) -0.0066(17) 0.0125(19) 0.021(2)
C37 0.109(4) 0.070(3) 0.101(4) 0.024(3) 0.049(3) 0.059(3)
O41 0.0494(15) 0.0496(15) 0.0798(17) 0.0199(13) 0.0204(13) 0.0252(13)
C41 0.046(2) 0.064(2) 0.063(2) 0.0090(18) 0.0137(17) 0.0273(19)
C42 0.064(3) 0.075(3) 0.067(3) -0.001(2) 0.017(2) 0.017(2)
O51 0.050(3) 0.080(3) 0.136(4) 0.053(3) 0.018(3) 0.029(2)
C51 0.056(6) 0.077(9) 0.055(5) 0.020(5) 0.011(4) 0.027(4)
C52 0.061(3) 0.078(3) 0.085(3) 0.012(2) 0.015(2) 0.035(2)
O61 0.066(3) 0.058(3) 0.147(4) 0.027(3) 0.047(3) 0.034(2)
C61 0.090(4) 0.068(3) 0.098(4) 0.015(3) 0.034(3) 0.037(3)
C62 0.096(5) 0.107(6) 0.106(5) 0.049(5) 0.048(4) 0.066(5)

loop_
_atom_type_symbol
_atom_type_description
_atom_type_scat_dispersion_real
_atom_type_scat_dispersion_imag
_atom_type_scat_source
C C 0.0033 0.0016 'International Tables Vol C Tables 4.2.6.8 and 6.1.1.4'
H H 0.0000 0.0000 'International Tables Vol C Tables 4.2.6.8 and 6.1.1.4'
N N 0.0061 0.0033 'International Tables Vol C Tables 4.2.6.8 and 6.1.1.4'
O O 0.0106 0.0060 'International Tables Vol C Tables 4.2.6.8 and 6.1.1.4'
Ni Ni 0.3393 1.1124 'International Tables Vol C Tables 4.2.6.8 and 6.1.1.4'

loop_
_geom_angle_atom_site_label_1
_geom_angle_atom_site_label_2
_geom_angle_atom_site_label_3
_geom_angle
N2 Ni1 O2 172.77(11)
N2 Ni1 O3 83.07(10)
O2 Ni1 O3 103.48(10)
N2 Ni1 N1 91.30(12)
O2 Ni1 N1 82.02(11)
O3 Ni1 N1 173.87(11)
N2 Ni1 O6 90.76(11)
O2 Ni1 O6 92.64(10)
O3 Ni1 O6 86.90(10)
N1 Ni1 O6 95.64(11)
N2 Ni1 O7 90.38(10)
O2 Ni1 O7 86.74(10)
O3 Ni1 O7 88.81(9)
N1 Ni1 O7 88.80(10)
O6 Ni1 O7 175.39(11)
C5 N1 C1 120.2(3)
C5 N1 Ni1 128.6(2)
C1 N1 Ni1 110.8(2)
N1 C1 C2 121.6(4)
N1 C1 C12 115.3(3)
C2 C1 C12 123.0(4)
C1 C2 C3 118.8(4)
C4 C3 C2 118.9(4)
C3 C4 C5 120.4(4)
N1 C5 C4 120.1(4)
N1 C5 C6 120.3(3)
C4 C5 C6 119.0(3)
O5 C6 C7 108.7(3)
O5 C6 C5 109.1(3)
C7 C6 C5 119.7(3)
O5 C6 C14 103.2(3)
C7 C6 C14 107.2(3)
C5 C6 C14 107.7(3)
N2 C7 C8 120.2(3)
N2 C7 C6 120.4(3)
C8 C7 C6 118.7(3)
C9 C8 C7 120.2(3)
C10 C9 C8 119.2(3)
C9 C10 C11 118.8(3)
N2 C11 C10 122.0(3)
N2 C11 C13 115.2(3)
C10 C11 C13 122.8(3)
C7 N2 C11 119.6(3)
C7 N2 Ni1 129.4(2)
C11 N2 Ni1 110.9(2)
O2 C12 O1 124.9(4)
O2 C12 C1 117.4(3)
O1 C12 C1 117.7(3)
C12 O2 Ni1 113.9(2)
O4 C13 O3 126.9(3)
O4 C13 C11 115.0(3)
O3 C13 C11 118.1(3)
C13 O3 Ni1 112.3(2)
C13 O4 Ni2 134.5(2)
C6 O5 C15 114.3(3)
C16 O6 Ni1 131.7(2)
O6 C16 C17 113.8(4)
C18 O7 Ni1 122.1(2)
C19' C18 O7 118.3(6)
C19 C18 O7 116.9(5)
N21 Ni2 N22 92.44(11)
N21 Ni2 O23 174.39(11)
N22 Ni2 O23 81.95(11)
N21 Ni2 O22 82.03(10)
N22 Ni2 O22 174.38(10)
O23 Ni2 O22 103.58(10)
N21 Ni2 O4 94.86(10)
N22 Ni2 O4 95.86(11)
O23 Ni2 O4 85.56(9)
O22 Ni2 O4 85.69(10)
N21 Ni2 O26 90.79(10)
N22 Ni2 O26 88.06(11)
O23 Ni2 O26 89.23(10)
O22 Ni2 O26 90.97(10)
O4 Ni2 O26 172.97(10)
C25 N21 C21 119.9(3)
C25 N21 Ni2 128.4(2)
C21 N21 Ni2 111.2(2)
N21 C21 C22 122.1(3)
N21 C21 C32 115.5(3)
C22 C21 C32 122.3(3)
C21 C22 C23 118.5(3)
C22 C23 C24 119.3(3)
C23 C24 C25 119.8(4)
N21 C25 C24 120.2(3)
N21 C25 C26 121.5(3)
C24 C25 C26 117.8(3)
O25 C26 C34 104.2(3)
O25 C26 C27 109.0(3)
C34 C26 C27 106.6(3)
O25 C26 C25 108.7(3)
C34 C26 C25 107.0(3)
C27 C26 C25 120.2(3)
N22 C27 C28 120.4(3)
N22 C27 C26 121.5(3)
C28 C27 C26 117.6(3)
C29 C28 C27 120.0(4)
C28 C29 C30 119.0(4)
C31 C30 C29 118.9(3)
N22 C31 C30 122.0(3)
N22 C31 C33 115.7(3)
C30 C31 C33 122.3(3)
C27 N22 C31 119.7(3)
C27 N22 Ni2 128.7(2)
C31 N22 Ni2 111.6(2)
O21 C32 O22 125.8(3)
O21 C32 C21 117.2(3)
O22 C32 C21 117.0(3)
C32 O22 Ni2 113.1(2)
O24 C33 O23 126.3(4)
O24 C33 C31 116.7(3)
O23 C33 C31 117.0(3)
C33 O23 Ni2 113.4(2)
C26 O25 C35 114.1(3)
C36 O26 Ni2 123.1(2)
O26 C36 C37 112.7(3)
O41 C41 C42 112.6(3)
O51 C51 C52 108.4(13)
O51' C51' C52 110(4)
C62 C61 O61 115.3(6)
O61' C61 C62' 114.4(12)

loop_
_geom_bond_atom_site_label_1
_geom_bond_atom_site_label_2
_geom_bond_distance
Ni1 N2 2.015(3)
Ni1 O2 2.031(3)
Ni1 O3 2.035(2)
Ni1 N1 2.036(3)
Ni1 O6 2.090(2)
Ni1 O7 2.137(2)
N1 C5 1.334(5)
N1 C1 1.357(5)
C1 C2 1.375(5)
C1 C12 1.506(5)
C2 C3 1.385(6)
C3 C4 1.378(6)
C4 C5 1.390(5)
C5 C6 1.536(5)
C6 O5 1.430(4)
C6 C7 1.531(5)
C6 C14 1.548(5)
C7 N2 1.344(4)
C7 C8 1.388(5)
C8 C9 1.382(5)
C9 C10 1.373(5)
C10 C11 1.380(5)
C11 N2 1.355(4)
C11 C13 1.512(5)
C12 O2 1.256(4)
C12 O1 1.256(4)
C13 O4 1.247(4)
C13 O3 1.261(4)
O4 Ni2 2.055(2)
O5 C15 1.449(4)
O6 C16 1.414(4)
C16 C17 1.478(7)
O7 C18 1.433(5)
C18 C19' 1.428(12)
C18 C19 1.430(8)
Ni2 N21 2.020(3)
Ni2 N22 2.028(3)
Ni2 O23 2.048(2)
Ni2 O22 2.049(2)
Ni2 O26 2.127(2)
N21 C25 1.340(4)
N21 C21 1.355(4)
C21 C22 1.378(5)
C21 C32 1.506(5)
C22 C23 1.382(6)
C23 C24 1.387(5)
C24 C25 1.392(5)
C25 C26 1.546(5)
C26 O25 1.422(4)
C26 C34 1.530(5)
C26 C27 1.544(5)
C27 N22 1.337(5)
C27 C28 1.398(5)
C28 C29 1.375(5)
C29 C30 1.384(6)
C30 C31 1.375(5)
C31 N22 1.354(4)
C31 C33 1.510(5)
C32 O21 1.250(4)
C32 O22 1.269(4)
C33 O24 1.251(4)
C33 O23 1.268(4)
O25 C35 1.443(5)
O26 C36 1.431(5)
C36 C37 1.489(7)
O41 C41 1.428(5)
C41 C42 1.492(6)
O51 C51 1.32(2)
C51 C52 1.50(2)
O51' C51' 1.44(6)
C51' C52 1.46(6)
O61 C61 1.414(6)
O61' C61 1.296(13)
C61 C62 1.398(9)
C61 C62' 1.59(3)
